data_7714892
loop_
_publ_author_name
'Erlemeier, Lukas'
'M&#xfc;ller, Marius J'
'Stuhrmann, Gina'
'Dunaj, Tobias'
'Werncke, Gunnar'
'Chatterjee, Sangam'
'von H&#xe4;nisch, Carsten'

_publ_section_title
;
 Easy access to strongly fluorescent higher homologues of BODIPY.
;
_journal_issue 3
_journal_name_full 'Dalton transactions (Cambridge, England : 2003)'
_journal_page_first 887
_journal_page_last 893
_journal_paper_doi 10.1039/d3dt03323f
_journal_volume 53
_journal_year 2024
_chemical_formula_moiety 'C38 H43 Al N2'
_chemical_formula_sum 'C38 H43 Al N2'
_chemical_formula_weight 554.72
_space_group_crystal_system monoclinic
_space_group_IT_number 11
_space_group_name_Hall '-P 2yb'
_space_group_name_H-M_alt 'P 1 21/m 1'
_atom_sites_solution_hydrogens geom
_audit_creation_date 2023-11-17
_audit_creation_method
;
Olex2 1.2
(compiled 2018.05.29 svn.r3508 for OlexSys, GUI svn.r5506)
;
_audit_update_record
;
2023-11-24 deposited with the CCDC.	2023-12-20 downloaded from the CCDC.
;
_cell_angle_alpha 90
_cell_angle_beta 103.338(2)
_cell_angle_gamma 90
_cell_formula_units_Z 2
_cell_length_a 8.0256(3)
_cell_length_b 14.3869(7)
_cell_length_c 14.5506(6)
_cell_measurement_reflns_used 9963
_cell_measurement_temperature 100
_cell_measurement_theta_max 31.541
_cell_measurement_theta_min 2.608
_cell_volume 1634.75(12)
_computing_cell_refinement 'SAINT V8.40B (?, 2016)'
_computing_data_collection 'APEX4 v2021.4-0 (Bruker AXS, 2021)'
_computing_data_reduction 'SAINT V8.40B (?, 2016)'
_computing_molecular_graphics 'Olex2 (Dolomanov et al., 2009)'
_computing_publication_material 'Olex2 (Dolomanov et al., 2009)'
_computing_structure_refinement 'ShelXL (Sheldrick, 2015)'
_computing_structure_solution 'SHELXT 2018/2 (Sheldrick, 2018)'
_diffrn_ambient_temperature 100.0
_diffrn_detector 'CCD area detector'
_diffrn_detector_area_resol_mean 7.9
_diffrn_detector_type 'Bruker D8 Quest'
_diffrn_measured_fraction_theta_full 0.999
_diffrn_measured_fraction_theta_max 0.990
_diffrn_measurement_device 'three-circle diffractometer'
_diffrn_measurement_device_type 'Bruker D8 Quest'
_diffrn_measurement_method '\w scans'
_diffrn_radiation_monochromator graphite
_diffrn_radiation_probe x-ray
_diffrn_radiation_type MoK\a
_diffrn_radiation_wavelength 0.71073
_diffrn_reflns_av_R_equivalents 0.0430
_diffrn_reflns_av_unetI/netI 0.0329
_diffrn_reflns_Laue_measured_fraction_full 0.999
_diffrn_reflns_Laue_measured_fraction_max 0.990
_diffrn_reflns_limit_h_max 11
_diffrn_reflns_limit_h_min -10
_diffrn_reflns_limit_k_max 21
_diffrn_reflns_limit_k_min -21
_diffrn_reflns_limit_l_max 20
_diffrn_reflns_limit_l_min -21
_diffrn_reflns_number 32186
_diffrn_reflns_point_group_measured_fraction_full 0.999
_diffrn_reflns_point_group_measured_fraction_max 0.990
_diffrn_reflns_theta_full 25.242
_diffrn_reflns_theta_max 31.580
_diffrn_reflns_theta_min 2.018
_diffrn_source 'sealed X-ray tube'
_diffrn_source_target Mo
_exptl_absorpt_coefficient_mu 0.090
_exptl_absorpt_correction_T_max 1.0000
_exptl_absorpt_correction_T_min 0.9352
_exptl_absorpt_correction_type multi-scan
_exptl_absorpt_process_details
'SADABS-2016/2 (Bruker,2016/2) was used for absorption correction. wR2(int) was 0.1385 before and 0.0496 after correction. The Ratio of minimum to maximum transmission is 0.9352. The \l/2 correction factor is Not present.'
_exptl_crystal_colour orange
_exptl_crystal_colour_primary orange
_exptl_crystal_density_diffrn 1.127
_exptl_crystal_description block
_exptl_crystal_F_000 596
_exptl_crystal_size_max 0.367
_exptl_crystal_size_mid 0.11
_exptl_crystal_size_min 0.1
_refine_diff_density_max 0.414
_refine_diff_density_min -0.300
_refine_diff_density_rms 0.050
_refine_ls_extinction_method none
_refine_ls_goodness_of_fit_ref 1.037
_refine_ls_hydrogen_treatment constr
_refine_ls_matrix_type full
_refine_ls_number_parameters 213
_refine_ls_number_reflns 5610
_refine_ls_number_restraints 0
_refine_ls_restrained_S_all 1.037
_refine_ls_R_factor_all 0.0622
_refine_ls_R_factor_gt 0.0447
_refine_ls_shift/su_max 0.001
_refine_ls_shift/su_mean 0.000
_refine_ls_structure_factor_coef Fsqd
_refine_ls_weighting_details 'w=1/[\s^2^(Fo^2^)+(0.0573P)^2^+0.5635P] where P=(Fo^2^+2Fc^2^)/3'
_refine_ls_weighting_scheme calc
_refine_ls_wR_factor_gt 0.1121
_refine_ls_wR_factor_ref 0.1221
_reflns_Friedel_coverage 0.000
_reflns_number_gt 4479
_reflns_number_total 5610
_reflns_threshold_expression 'I > 2\s(I)'
_cod_data_source_file d3dt03323f2.cif
_cod_data_source_block rrpx168_0m
_cod_depositor_comments 'Adding full bibliography for 7714889--7714895.cif.'
_cod_original_cell_volume 1634.74(12)
_cod_database_code 7714892
_shelx_shelxl_version_number 2016/6
_shelx_space_group_comment
;
The symmetry employed for this shelxl refinement is uniquely defined
by the following loop, which should always be used as a source of
symmetry information in preference to the above space-group names.
They are only intended as comments.
;
_shelx_estimated_absorpt_t_max 0.991
_shelx_estimated_absorpt_t_min 0.968
_olex2_refinement_description
;
1. Fixed Uiso
 At 1.2 times of:
  All C(H) groups
 At 1.5 times of:
  All C(H,H,H) groups
2. Others
 Fixed Sof: H12A(0.5) H12B(0.5) H12C(0.5) H13A(0.5) H13B(0.5) H13C(0.5)
 H14A(0.5) H14B(0.5) H14C(0.5) H24A(0.5) H24B(0.5) H24C(0.5) H25A(0.5)
 H25B(0.5) H25C(0.5)
3.a Aromatic/amide H refined with riding coordinates:
 C2(H2), C3(H3), C8(H8), C10(H10), C17(H17), C19(H19)
3.b Idealised Me refined as rotating group:
 C12(H12A,H12B,H12C), C13(H13A,H13B,H13C), C14(H14A,H14B,H14C), C21(H21A,H21B,
 H21C), C22(H22A,H22B,H22C), C23(H23A,H23B,H23C), C24(H24A,H24B,H24C), C25(H25A,
 H25B,H25C)
;
_olex2_submission_special_instructions 'No special instructions were received'

loop_
_space_group_symop_operation_xyz
'x, y, z'
'-x, y+1/2, -z'
'-x, -y, -z'
'x, -y-1/2, z'

loop_
_atom_site_label
_atom_site_type_symbol
_atom_site_fract_x
_atom_site_fract_y
_atom_site_fract_z
_atom_site_U_iso_or_equiv
_atom_site_adp_type
_atom_site_occupancy
_atom_site_site_symmetry_order
_atom_site_calc_flag
_atom_site_refinement_flags_posn
_atom_site_refinement_flags_adp
_atom_site_refinement_flags_occupancy
_atom_site_disorder_assembly
_atom_site_disorder_group
Al1 Al 0.75468(6) 0.250000 0.25510(3) 0.01650(11) Uani 1 2 d S T P . .
N1 N 0.72539(11) 0.34882(6) 0.34071(6) 0.01617(17) Uani 1 1 d . . . . .
C1 C 0.72805(13) 0.44158(7) 0.32669(7) 0.01753(19) Uani 1 1 d . . . . .
C2 C 0.68501(15) 0.49027(8) 0.40229(8) 0.0220(2) Uani 1 1 d . . . . .
H2 H 0.677032 0.555781 0.408211 0.026 Uiso 1 1 calc R . . . .
C3 C 0.65690(14) 0.42455(7) 0.46565(7) 0.0197(2) Uani 1 1 d . . . . .
H3 H 0.626424 0.436195 0.523921 0.024 Uiso 1 1 calc R . . . .
C4 C 0.68183(13) 0.33628(7) 0.42789(7) 0.01662(19) Uani 1 1 d . . . . .
C5 C 0.66567(18) 0.250000 0.46877(10) 0.0157(3) Uani 1 2 d S T P . .
C6 C 0.63202(18) 0.250000 0.56610(10) 0.0159(3) Uani 1 2 d S T P . .
C7 C 0.46395(19) 0.250000 0.57855(10) 0.0181(3) Uani 1 2 d S T P . .
C8 C 0.4385(2) 0.250000 0.67034(11) 0.0208(3) Uani 1 2 d S T P . .
H8 H 0.324754 0.250000 0.679047 0.025 Uiso 1 2 calc RS T P . .
C9 C 0.5742(2) 0.250000 0.74923(10) 0.0189(3) Uani 1 2 d S T P . .
C10 C 0.7400(2) 0.250000 0.73499(10) 0.0187(3) Uani 1 2 d S T P . .
H10 H 0.834287 0.250000 0.788259 0.022 Uiso 1 2 calc RS T P . .
C11 C 0.77127(19) 0.250000 0.64470(10) 0.0176(3) Uani 1 2 d S T P . .
C12 C 0.3135(2) 0.250000 0.49438(12) 0.0266(3) Uani 1 2 d S T P . .
H12A H 0.297372 0.187371 0.467296 0.040 Uiso 0.5 1 calc GR . . A -1
H12B H 0.335412 0.293625 0.446790 0.040 Uiso 0.5 1 calc GR . . A -1
H12C H 0.210051 0.269004 0.514369 0.040 Uiso 0.5 1 calc GR . . A -1
C13 C 0.5463(2) 0.250000 0.84823(11) 0.0259(3) Uani 1 2 d S T P . .
H13A H 0.565016 0.312768 0.874770 0.039 Uiso 0.5 1 calc GR . . B -1
H13B H 0.626956 0.206849 0.887509 0.039 Uiso 0.5 1 calc GR . . B -1
H13C H 0.428768 0.230383 0.846747 0.039 Uiso 0.5 1 calc GR . . B -1
C14 C 0.9536(2) 0.250000 0.63370(12) 0.0258(3) Uani 1 2 d S T P . .
H14A H 1.029932 0.271370 0.692525 0.039 Uiso 0.5 1 calc GR . . C -1
H14B H 0.963461 0.291763 0.582002 0.039 Uiso 0.5 1 calc GR . . C -1
H14C H 0.985961 0.186867 0.619413 0.039 Uiso 0.5 1 calc GR . . C -1
C15 C 0.77347(13) 0.48467(7) 0.24315(7) 0.01685(19) Uani 1 1 d . . . . .
C16 C 0.64272(13) 0.51328(7) 0.16683(7) 0.01782(19) Uani 1 1 d . . . . .
C17 C 0.68693(14) 0.55729(7) 0.09048(7) 0.0192(2) Uani 1 1 d . . . . .
H17 H 0.598845 0.575664 0.038067 0.023 Uiso 1 1 calc R . . . .
C18 C 0.85706(14) 0.57503(7) 0.08905(8) 0.0196(2) Uani 1 1 d . . . . .
C19 C 0.98372(14) 0.54794(8) 0.16663(8) 0.0207(2) Uani 1 1 d . . . . .
H19 H 1.100066 0.560508 0.166964 0.025 Uiso 1 1 calc R . . . .
C20 C 0.94532(14) 0.50290(7) 0.24394(7) 0.0194(2) Uani 1 1 d . . . . .
C21 C 0.45735(14) 0.50014(8) 0.16914(8) 0.0230(2) Uani 1 1 d . . . . .
H21A H 0.437366 0.434939 0.182882 0.034 Uiso 1 1 calc GR . . . .
H21B H 0.384390 0.517124 0.107694 0.034 Uiso 1 1 calc GR . . . .
H21C H 0.429806 0.539815 0.218349 0.034 Uiso 1 1 calc GR . . . .
C22 C 0.90341(17) 0.62174(8) 0.00553(9) 0.0268(2) Uani 1 1 d . . . . .
H22A H 0.926383 0.574363 -0.038343 0.040 Uiso 1 1 calc GR . . . .
H22B H 1.005811 0.660087 0.027398 0.040 Uiso 1 1 calc GR . . . .
H22C H 0.808132 0.661120 -0.026738 0.040 Uiso 1 1 calc GR . . . .
C23 C 1.08624(15) 0.47717(10) 0.32776(8) 0.0288(3) Uani 1 1 d . . . . .
H23A H 1.067328 0.508561 0.384252 0.043 Uiso 1 1 calc GR . . . .
H23B H 1.196820 0.496462 0.316328 0.043 Uiso 1 1 calc GR . . . .
H23C H 1.086291 0.409727 0.337236 0.043 Uiso 1 1 calc GR . . . .
C24 C 0.5633(3) 0.250000 0.14326(12) 0.0301(4) Uani 1 2 d S T P . .
H24A H 0.455240 0.242747 0.162977 0.045 Uiso 0.5 1 calc GR . . D -1
H24B H 0.577099 0.198365 0.101713 0.045 Uiso 0.5 1 calc GR . . D -1
H24C H 0.562090 0.308888 0.109258 0.045 Uiso 0.5 1 calc GR . . D -1
C25 C 0.9831(2) 0.250000 0.22758(13) 0.0288(4) Uani 1 2 d S T P . .
H25A H 1.000364 0.308374 0.196338 0.043 Uiso 0.5 1 calc GR . . E -1
H25B H 0.992342 0.197625 0.185990 0.043 Uiso 0.5 1 calc GR . . E -1
H25C H 1.070406 0.244002 0.286689 0.043 Uiso 0.5 1 calc GR . . E -1

loop_
_atom_site_aniso_label
_atom_site_aniso_U_11
_atom_site_aniso_U_22
_atom_site_aniso_U_33
_atom_site_aniso_U_23
_atom_site_aniso_U_13
_atom_site_aniso_U_12
Al1 0.0210(2) 0.0170(2) 0.01223(19) 0.000 0.00525(16) 0.000
N1 0.0184(4) 0.0175(4) 0.0132(4) -0.0002(3) 0.0049(3) -0.0003(3)
C1 0.0187(5) 0.0181(5) 0.0160(4) -0.0005(4) 0.0044(4) -0.0005(3)
C2 0.0293(6) 0.0183(5) 0.0200(5) -0.0027(4) 0.0088(4) 0.0002(4)
C3 0.0233(5) 0.0208(5) 0.0162(4) -0.0022(4) 0.0070(4) 0.0006(4)
C4 0.0172(5) 0.0199(5) 0.0134(4) -0.0012(4) 0.0047(3) -0.0005(3)
C5 0.0140(6) 0.0211(6) 0.0124(6) 0.000 0.0035(5) 0.000
C6 0.0162(6) 0.0182(6) 0.0143(6) 0.000 0.0057(5) 0.000
C7 0.0152(6) 0.0213(7) 0.0184(6) 0.000 0.0052(5) 0.000
C8 0.0185(7) 0.0231(7) 0.0239(7) 0.000 0.0114(6) 0.000
C9 0.0253(7) 0.0164(6) 0.0174(6) 0.000 0.0102(5) 0.000
C10 0.0206(7) 0.0214(7) 0.0141(6) 0.000 0.0038(5) 0.000
C11 0.0159(6) 0.0223(7) 0.0153(6) 0.000 0.0049(5) 0.000
C12 0.0163(7) 0.0387(9) 0.0237(7) 0.000 0.0025(6) 0.000
C13 0.0386(9) 0.0237(7) 0.0201(7) 0.000 0.0164(7) 0.000
C14 0.0144(7) 0.0421(10) 0.0210(7) 0.000 0.0044(5) 0.000
C15 0.0198(5) 0.0150(4) 0.0162(4) -0.0007(3) 0.0053(4) -0.0010(3)
C16 0.0177(5) 0.0176(4) 0.0191(5) -0.0003(4) 0.0061(4) 0.0007(3)
C17 0.0209(5) 0.0188(5) 0.0181(4) 0.0021(4) 0.0051(4) 0.0026(4)
C18 0.0241(5) 0.0152(4) 0.0216(5) 0.0004(4) 0.0094(4) 0.0001(4)
C19 0.0191(5) 0.0209(5) 0.0234(5) -0.0017(4) 0.0073(4) -0.0036(4)
C20 0.0190(5) 0.0196(5) 0.0188(5) -0.0018(4) 0.0029(4) -0.0016(4)
C21 0.0170(5) 0.0285(5) 0.0242(5) 0.0027(4) 0.0062(4) 0.0010(4)
C22 0.0330(6) 0.0236(5) 0.0274(6) 0.0050(4) 0.0142(5) -0.0006(4)
C23 0.0216(5) 0.0378(7) 0.0237(5) 0.0007(5) -0.0019(4) -0.0024(5)
C24 0.0420(10) 0.0223(8) 0.0206(7) 0.000 -0.0036(7) 0.000
C25 0.0332(9) 0.0269(8) 0.0325(9) 0.000 0.0201(7) 0.000

loop_
_atom_type_symbol
_atom_type_description
_atom_type_scat_dispersion_real
_atom_type_scat_dispersion_imag
_atom_type_scat_source
C C 0.0033 0.0016 'International Tables Vol C Tables 4.2.6.8 and 6.1.1.4'
H H 0.0000 0.0000 'International Tables Vol C Tables 4.2.6.8 and 6.1.1.4'
Al Al 0.0645 0.0514 'International Tables Vol C Tables 4.2.6.8 and 6.1.1.4'
N N 0.0061 0.0033 'International Tables Vol C Tables 4.2.6.8 and 6.1.1.4'

loop_
_geom_angle_atom_site_label_1
_geom_angle_atom_site_label_2
_geom_angle_atom_site_label_3
_geom_angle
_geom_angle_site_symmetry_1
_geom_angle_site_symmetry_3
_geom_angle_publ_flag
N1 Al1 N1 94.25(5) . 4_565 ?
N1 Al1 C24 110.17(5) 4_565 . ?
N1 Al1 C24 110.17(5) . . ?
N1 Al1 C25 112.82(5) 4_565 . ?
N1 Al1 C25 112.82(5) . . ?
C24 Al1 C25 114.80(9) . . ?
C1 N1 Al1 128.21(7) . . ?
C1 N1 C4 106.22(8) . . ?
C4 N1 Al1 125.36(7) . . ?
N1 C1 C2 110.92(9) . . ?
N1 C1 C15 123.51(9) . . ?
C2 C1 C15 125.56(10) . . ?
C1 C2 H2 126.6 . . ?
C3 C2 C1 106.77(10) . . ?
C3 C2 H2 126.6 . . ?
C2 C3 H3 126.4 . . ?
C2 C3 C4 107.26(9) . . ?
C4 C3 H3 126.4 . . ?
N1 C4 C3 108.82(9) . . ?
C5 C4 N1 124.53(10) . . ?
C5 C4 C3 126.65(9) . . ?
C4 C5 C4 125.64(13) . 4_565 ?
C4 C5 C6 117.17(6) . . ?
C4 C5 C6 117.17(6) 4_565 . ?
C7 C6 C5 120.64(13) . . ?
C7 C6 C11 120.27(13) . . ?
C11 C6 C5 119.09(12) . . ?
C6 C7 C12 120.59(13) . . ?
C8 C7 C6 118.75(14) . . ?
C8 C7 C12 120.66(14) . . ?
C7 C8 H8 119.0 . . ?
C9 C8 C7 122.04(14) . . ?
C9 C8 H8 119.0 . . ?
C8 C9 C10 118.11(13) . . ?
C8 C9 C13 121.91(14) . . ?
C10 C9 C13 119.97(14) . . ?
C9 C10 H10 119.1 . . ?
C11 C10 C9 121.75(14) . . ?
C11 C10 H10 119.1 . . ?
C6 C11 C14 121.56(13) . . ?
C10 C11 C6 119.09(13) . . ?
C10 C11 C14 119.35(13) . . ?
C7 C12 H12A 109.5 . . ?
C7 C12 H12B 109.5 . . ?
C7 C12 H12C 109.5 . . ?
H12A C12 H12B 109.5 . . ?
H12A C12 H12C 109.5 . . ?
H12B C12 H12C 109.5 . . ?
C9 C13 H13A 109.5 . . ?
C9 C13 H13B 109.5 . . ?
C9 C13 H13C 109.5 . . ?
H13A C13 H13B 109.5 . . ?
H13A C13 H13C 109.5 . . ?
H13B C13 H13C 109.5 . . ?
C11 C14 H14A 109.5 . . ?
C11 C14 H14B 109.5 . . ?
C11 C14 H14C 109.5 . . ?
H14A C14 H14B 109.5 . . ?
H14A C14 H14C 109.5 . . ?
H14B C14 H14C 109.5 . . ?
C16 C15 C1 119.43(9) . . ?
C20 C15 C1 119.94(9) . . ?
C20 C15 C16 120.46(9) . . ?
C15 C16 C21 120.50(9) . . ?
C17 C16 C15 118.88(9) . . ?
C17 C16 C21 120.57(9) . . ?
C16 C17 H17 119.2 . . ?
C16 C17 C18 121.69(10) . . ?
C18 C17 H17 119.2 . . ?
C17 C18 C22 121.20(10) . . ?
C19 C18 C17 118.17(10) . . ?
C19 C18 C22 120.63(10) . . ?
C18 C19 H19 119.0 . . ?
C18 C19 C20 122.00(10) . . ?
C20 C19 H19 119.0 . . ?
C15 C20 C23 120.97(10) . . ?
C19 C20 C15 118.76(10) . . ?
C19 C20 C23 120.25(10) . . ?
C16 C21 H21A 109.5 . . ?
C16 C21 H21B 109.5 . . ?
C16 C21 H21C 109.5 . . ?
H21A C21 H21B 109.5 . . ?
H21A C21 H21C 109.5 . . ?
H21B C21 H21C 109.5 . . ?
C18 C22 H22A 109.5 . . ?
C18 C22 H22B 109.5 . . ?
C18 C22 H22C 109.5 . . ?
H22A C22 H22B 109.5 . . ?
H22A C22 H22C 109.5 . . ?
H22B C22 H22C 109.5 . . ?
C20 C23 H23A 109.5 . . ?
C20 C23 H23B 109.5 . . ?
C20 C23 H23C 109.5 . . ?
H23A C23 H23B 109.5 . . ?
H23A C23 H23C 109.5 . . ?
H23B C23 H23C 109.5 . . ?
Al1 C24 H24A 109.5 . . ?
Al1 C24 H24B 109.5 . . ?
Al1 C24 H24C 109.5 . . ?
H24A C24 H24B 109.5 . . ?
H24A C24 H24C 109.5 . . ?
H24B C24 H24C 109.5 . . ?
Al1 C25 H25A 109.5 . . ?
Al1 C25 H25B 109.5 . . ?
Al1 C25 H25C 109.5 . . ?
H25A C25 H25B 109.5 . . ?
H25A C25 H25C 109.5 . . ?
H25B C25 H25C 109.5 . . ?

loop_
_geom_bond_atom_site_label_1
_geom_bond_atom_site_label_2
_geom_bond_distance
_geom_bond_site_symmetry_2
_geom_bond_publ_flag
Al1 N1 1.9399(9) . ?
Al1 N1 1.9400(9) 4_565 ?
Al1 C24 1.9631(18) . ?
Al1 C25 1.9643(18) . ?
N1 C1 1.3510(13) . ?
N1 C4 1.4030(12) . ?
C1 C2 1.4124(14) . ?
C1 C15 1.4830(14) . ?
C2 H2 0.9500 . ?
C2 C3 1.3751(15) . ?
C3 H3 0.9500 . ?
C3 C4 1.4160(14) . ?
C4 C5 1.3954(12) . ?
C5 C6 1.5016(19) . ?
C6 C7 1.402(2) . ?
C6 C11 1.403(2) . ?
C7 C8 1.397(2) . ?
C7 C12 1.508(2) . ?
C8 H8 0.9500 . ?
C8 C9 1.388(2) . ?
C9 C10 1.393(2) . ?
C9 C13 1.508(2) . ?
C10 H10 0.9500 . ?
C10 C11 1.393(2) . ?
C11 C14 1.509(2) . ?
C12 H12A 0.9800 . ?
C12 H12B 0.9800 . ?
C12 H12C 0.9800 . ?
C13 H13A 0.9800 . ?
C13 H13B 0.9800 . ?
C13 H13C 0.9800 . ?
C14 H14A 0.9800 . ?
C14 H14B 0.9800 . ?
C14 H14C 0.9800 . ?
C15 C16 1.4021(14) . ?
C15 C20 1.4014(14) . ?
C16 C17 1.3938(14) . ?
C16 C21 1.5078(15) . ?
C17 H17 0.9500 . ?
C17 C18 1.3939(15) . ?
C18 C19 1.3893(15) . ?
C18 C22 1.5085(15) . ?
C19 H19 0.9500 . ?
C19 C20 1.3929(15) . ?
C20 C23 1.5057(15) . ?
C21 H21A 0.9800 . ?
C21 H21B 0.9800 . ?
C21 H21C 0.9800 . ?
C22 H22A 0.9800 . ?
C22 H22B 0.9800 . ?
C22 H22C 0.9800 . ?
C23 H23A 0.9800 . ?
C23 H23B 0.9800 . ?
C23 H23C 0.9800 . ?
C24 H24A 0.9800 . ?
C24 H24B 0.9800 . ?
C24 H24C 0.9800 . ?
C25 H25A 0.9800 . ?
C25 H25B 0.9800 . ?
C25 H25C 0.9800 . ?

loop_
_geom_torsion_atom_site_label_1
_geom_torsion_atom_site_label_2
_geom_torsion_atom_site_label_3
_geom_torsion_atom_site_label_4
_geom_torsion
_geom_torsion_site_symmetry_1
_geom_torsion_site_symmetry_2
_geom_torsion_site_symmetry_3
_geom_torsion_site_symmetry_4
_geom_torsion_publ_flag
Al1 N1 C1 C2 174.23(8) . . . . ?
Al1 N1 C1 C15 -6.73(15) . . . . ?
Al1 N1 C4 C3 -174.68(7) . . . . ?
Al1 N1 C4 C5 4.99(15) . . . . ?
N1 C1 C2 C3 0.73(13) . . . . ?
N1 C1 C15 C16 98.18(13) . . . . ?
N1 C1 C15 C20 -86.66(13) . . . . ?
N1 C4 C5 C4 -3.3(2) . . . 4_565 ?
N1 C4 C5 C6 175.20(11) . . . . ?
C1 N1 C4 C3 0.48(11) . . . . ?
C1 N1 C4 C5 -179.85(11) . . . . ?
C1 C2 C3 C4 -0.40(12) . . . . ?
C1 C15 C16 C17 177.28(9) . . . . ?
C1 C15 C16 C21 -0.26(15) . . . . ?
C1 C15 C20 C19 -176.59(10) . . . . ?
C1 C15 C20 C23 1.56(16) . . . . ?
C2 C1 C15 C16 -82.92(14) . . . . ?
C2 C1 C15 C20 92.24(14) . . . . ?
C2 C3 C4 N1 -0.04(12) . . . . ?
C2 C3 C4 C5 -179.69(12) . . . . ?
C3 C4 C5 C4 176.32(9) . . . 4_565 ?
C3 C4 C5 C6 -5.19(19) . . . . ?
C4 N1 C1 C2 -0.75(12) . . . . ?
C4 N1 C1 C15 178.30(9) . . . . ?
C4 C5 C6 C7 90.69(11) . . . . ?
C4 C5 C6 C7 -90.69(11) 4_565 . . . ?
C4 C5 C6 C11 89.31(11) 4_565 . . . ?
C4 C5 C6 C11 -89.31(11) . . . . ?
C5 C6 C7 C8 180.000(0) . . . . ?
C5 C6 C7 C12 0.000(1) . . . . ?
C5 C6 C11 C10 180.000(1) . . . . ?
C5 C6 C11 C14 0.000(1) . . . . ?
C6 C7 C8 C9 0.000(1) . . . . ?
C7 C6 C11 C10 0.000(1) . . . . ?
C7 C6 C11 C14 180.000(1) . . . . ?
C7 C8 C9 C10 0.000(1) . . . . ?
C7 C8 C9 C13 180.000(1) . . . . ?
C8 C9 C10 C11 0.000(1) . . . . ?
C9 C10 C11 C6 0.000(1) . . . . ?
C9 C10 C11 C14 180.000(1) . . . . ?
C11 C6 C7 C8 0.000(1) . . . . ?
C11 C6 C7 C12 180.000(1) . . . . ?
C12 C7 C8 C9 180.000(1) . . . . ?
C13 C9 C10 C11 180.000(1) . . . . ?
C15 C1 C2 C3 -178.28(10) . . . . ?
C15 C16 C17 C18 -1.25(16) . . . . ?
C16 C15 C20 C19 -1.48(16) . . . . ?
C16 C15 C20 C23 176.67(10) . . . . ?
C16 C17 C18 C19 -0.29(16) . . . . ?
C16 C17 C18 C22 179.30(10) . . . . ?
C17 C18 C19 C20 0.98(16) . . . . ?
C18 C19 C20 C15 -0.10(16) . . . . ?
C18 C19 C20 C23 -178.27(11) . . . . ?
C20 C15 C16 C17 2.14(15) . . . . ?
C20 C15 C16 C21 -175.39(10) . . . . ?
C21 C16 C17 C18 176.28(10) . . . . ?
C22 C18 C19 C20 -178.61(10) . . . . ?
